data_4101443
loop_
_publ_author_name
'Smith, 3rd, Amos B'
'Mesaros, Eugen F'
'Meyer, Emmanuel A'

_publ_section_title
;
 Evolution of a total synthesis of (-)-kendomycin exploiting a
 Petasis-Ferrier rearrangement/ring-closing olefin metathesis strategy.
;
_journal_issue 15
_journal_name_full 'Journal of the American Chemical Society'
_journal_page_first 5292
_journal_page_last 5299
_journal_paper_doi 10.1021/ja060369+
_journal_volume 128
_journal_year 2006
_chemical_formula_sum 'C43 H78 O6 Si2'
_chemical_formula_weight 747.23
_space_group_IT_number 19
_symmetry_cell_setting orthorhombic
_symmetry_Int_Tables_number 19
_symmetry_space_group_name_Hall 'P 2ac 2ab'
_symmetry_space_group_name_H-M 'P 21 21 21'
_atom_sites_solution_hydrogens geom
_atom_sites_solution_primary direct
_audit_creation_method SHELXL-97
_cell_angle_alpha 90.00
_cell_angle_beta 90.00
_cell_angle_gamma 90.00
_cell_formula_units_Z 4
_cell_length_a 12.6576(9)
_cell_length_b 14.0938(10)
_cell_length_c 26.0706(18)
_cell_measurement_temperature 143(1)
_cell_volume 4650.8(6)
_computing_data_collection 'CrystalClear (Rigaku, 1999)'
_computing_data_reduction 'CrystalClear (Rigaku, 1999)'
_computing_structure_refinement 'SHELXL-97 (Sheldrick, 1997)'
_computing_structure_solution 'SIR97 (Altomare, 1999)'
_diffrn_ambient_temperature 143(1)
_diffrn_measured_fraction_theta_full 0.990
_diffrn_measured_fraction_theta_max 0.990
_diffrn_measurement_device 'CCD Area Detector'
_diffrn_measurement_device_type 'Rigaku Mercury'
_diffrn_measurement_method 'phi and omega rotations'
_diffrn_radiation_monochromator graphite
_diffrn_radiation_source 'rotating anode'
_diffrn_radiation_type MoK\a
_diffrn_radiation_wavelength 0.71069
_diffrn_reflns_av_R_equivalents 0.0252
_diffrn_reflns_av_sigmaI/netI 0.0370
_diffrn_reflns_limit_h_max 16
_diffrn_reflns_limit_h_min -14
_diffrn_reflns_limit_k_max 18
_diffrn_reflns_limit_k_min -15
_diffrn_reflns_limit_l_max 33
_diffrn_reflns_limit_l_min -33
_diffrn_reflns_number 28684
_diffrn_reflns_theta_full 27.48
_diffrn_reflns_theta_max 27.48
_diffrn_reflns_theta_min 2.67
_exptl_absorpt_coefficient_mu 0.117
_exptl_absorpt_correction_T_max 1.0000
_exptl_absorpt_correction_T_min 0.8463
_exptl_absorpt_correction_type multi-scan
_exptl_crystal_density_diffrn 1.067
_exptl_crystal_density_method 'not measured'
_exptl_crystal_F_000 1648
_exptl_crystal_size_max 0.35
_exptl_crystal_size_mid 0.25
_exptl_crystal_size_min 0.18
_refine_diff_density_max 0.242
_refine_diff_density_min -0.207
_refine_diff_density_rms 0.041
_refine_ls_abs_structure_details 'Flack H D (1983), Acta Cryst. A39, 876-881'
_refine_ls_abs_structure_Flack 0.04(8)
_refine_ls_extinction_method none
_refine_ls_goodness_of_fit_ref 1.073
_refine_ls_hydrogen_treatment constr
_refine_ls_matrix_type full
_refine_ls_number_parameters 481
_refine_ls_number_reflns 10406
_refine_ls_number_restraints 0
_refine_ls_restrained_S_all 1.073
_refine_ls_R_factor_all 0.0477
_refine_ls_R_factor_gt 0.0415
_refine_ls_shift/su_max 0.001
_refine_ls_shift/su_mean 0.000
_refine_ls_structure_factor_coef Fsqd
_refine_ls_weighting_details 'calc w=1/[\s^2^(Fo^2^)+(0.0401P)^2^+0.9688P] where P=(Fo^2^+2Fc^2^)/3'
_refine_ls_weighting_scheme calc
_refine_ls_wR_factor_gt 0.0880
_refine_ls_wR_factor_ref 0.0920
_reflns_number_gt 9487
_reflns_number_total 10406
_reflns_threshold_expression >2sigma(I)
_cod_data_source_file ja060369+si20060117_093011.cif
_cod_data_source_block shelxl
_cod_original_sg_symbol_H-M 'P 21 21 21 '
_cod_database_code 4101443

loop_
_symmetry_equiv_pos_as_xyz
'x, y, z'
'x+1/2, -y+1/2, -z'
'-x, y+1/2, -z+1/2'
'-x+1/2, -y, z+1/2'

loop_
_atom_site_label
_atom_site_type_symbol
_atom_site_fract_x
_atom_site_fract_y
_atom_site_fract_z
_atom_site_U_iso_or_equiv
_atom_site_adp_type
_atom_site_occupancy
_atom_site_symmetry_multiplicity
_atom_site_calc_flag
_atom_site_refinement_flags
C1 C 0.64019(13) 0.40629(11) 0.59625(6) 0.0180(3) Uani 1 1 d .
H1 H 0.6956 0.4377 0.6163 0.024 Uiso 1 1 calc R
C2 C 0.64322(13) 0.44882(11) 0.54201(6) 0.0209(3) Uani 1 1 d .
H2 H 0.5892 0.4176 0.5210 0.028 Uiso 1 1 calc R
C3 C 0.61749(14) 0.55425(12) 0.54543(6) 0.0219(4) Uani 1 1 d .
H3 H 0.6765 0.5860 0.5627 0.029 Uiso 1 1 calc R
C4 C 0.51669(14) 0.57491(12) 0.57587(6) 0.0225(4) Uani 1 1 d .
H4 H 0.5137 0.6435 0.5820 0.030 Uiso 1 1 calc R
C5 C 0.52696(14) 0.52552(11) 0.62826(6) 0.0206(3) Uani 1 1 d .
H5 H 0.5894 0.5509 0.6457 0.027 Uiso 1 1 calc R
C6 C 0.43165(14) 0.53909(12) 0.66329(7) 0.0246(4) Uani 1 1 d .
H6A H 0.3700 0.5116 0.6469 0.033 Uiso 1 1 calc R
H6B H 0.4187 0.6065 0.6674 0.033 Uiso 1 1 calc R
C7 C 0.44542(14) 0.49423(13) 0.71627(7) 0.0245(4) Uani 1 1 d .
H7A H 0.5009 0.5277 0.7345 0.033 Uiso 1 1 calc R
H7B H 0.4679 0.4289 0.7121 0.033 Uiso 1 1 calc R
C8 C 0.34426(15) 0.49616(13) 0.74882(7) 0.0285(4) Uani 1 1 d .
H8 H 0.2861 0.4729 0.7275 0.038 Uiso 1 1 calc R
C9 C 0.35297(15) 0.43205(14) 0.79480(7) 0.0297(4) Uani 1 1 d .
H9 H 0.3954 0.4534 0.8216 0.040 Uiso 1 1 calc R
C10 C 0.30677(15) 0.34838(13) 0.80135(7) 0.0305(4) Uani 1 1 d .
C11 C 0.23874(15) 0.30376(14) 0.76014(7) 0.0304(4) Uani 1 1 d .
H11A H 0.1935 0.3520 0.7453 0.040 Uiso 1 1 calc R
H11B H 0.1938 0.2559 0.7756 0.040 Uiso 1 1 calc R
C12 C 0.30576(14) 0.25747(13) 0.71705(7) 0.0270(4) Uani 1 1 d .
H12 H 0.3640 0.3013 0.7098 0.036 Uiso 1 1 calc R
C13 C 0.24505(14) 0.24479(14) 0.66642(7) 0.0275(4) Uani 1 1 d .
H13A H 0.2265 0.1784 0.6625 0.037 Uiso 1 1 calc R
H13B H 0.1799 0.2808 0.6682 0.037 Uiso 1 1 calc R
C14 C 0.30784(13) 0.27685(13) 0.61908(7) 0.0253(4) Uani 1 1 d .
H14 H 0.3282 0.3431 0.6247 0.034 Uiso 1 1 calc R
C15 C 0.40918(13) 0.21978(12) 0.61294(7) 0.0228(4) Uani 1 1 d .
H15 H 0.4506 0.2276 0.6444 0.030 Uiso 1 1 calc R
C16 C 0.47895(13) 0.25180(12) 0.56753(6) 0.0213(3) Uani 1 1 d .
H16A H 0.4569 0.2190 0.5366 0.028 Uiso 1 1 calc R
H16B H 0.4698 0.3194 0.5620 0.028 Uiso 1 1 calc R
C17 C 0.59452(13) 0.23089(12) 0.57785(6) 0.0197(3) Uani 1 1 d .
C18 C 0.63152(13) 0.13769(11) 0.57336(6) 0.0204(3) Uani 1 1 d .
C19 C 0.73282(14) 0.11002(12) 0.58725(7) 0.0224(4) Uani 1 1 d .
C20 C 0.79930(13) 0.17911(12) 0.60680(6) 0.0211(3) Uani 1 1 d .
C21 C 0.76628(13) 0.27320(11) 0.61148(6) 0.0194(3) Uani 1 1 d .
C22 C 0.66453(13) 0.30055(11) 0.59647(6) 0.0179(3) Uani 1 1 d .
C23 C 0.75102(15) 0.43273(13) 0.51723(7) 0.0302(4) Uani 1 1 d .
H23A H 0.7507 0.4582 0.4831 0.045 Uiso 1 1 calc R
H23B H 0.7656 0.3659 0.5159 0.045 Uiso 1 1 calc R
H23C H 0.8045 0.4639 0.5372 0.045 Uiso 1 1 calc R
C24 C 0.82089(18) 0.6677(2) 0.47792(11) 0.0627(8) Uani 1 1 d .
H24A H 0.8357 0.6578 0.5136 0.094 Uiso 1 1 calc R
H24B H 0.8556 0.7244 0.4665 0.094 Uiso 1 1 calc R
H24C H 0.8461 0.6145 0.4585 0.094 Uiso 1 1 calc R
C25 C 0.6341(2) 0.79447(16) 0.49755(9) 0.0564(7) Uani 1 1 d .
H25A H 0.5591 0.8020 0.4938 0.085 Uiso 1 1 calc R
H25B H 0.6697 0.8457 0.4805 0.085 Uiso 1 1 calc R
H25C H 0.6521 0.7948 0.5333 0.085 Uiso 1 1 calc R
C26 C 0.63904(19) 0.67403(15) 0.39901(7) 0.0428(5) Uani 1 1 d .
C27 C 0.6676(3) 0.5767(2) 0.37736(10) 0.0879(11) Uani 1 1 d .
H27A H 0.6291 0.5285 0.3955 0.132 Uiso 1 1 calc R
H27B H 0.7420 0.5660 0.3813 0.132 Uiso 1 1 calc R
H27C H 0.6495 0.5744 0.3416 0.132 Uiso 1 1 calc R
C28 C 0.5192(2) 0.6903(3) 0.39377(11) 0.0792(10) Uani 1 1 d .
H28A H 0.4994 0.6856 0.3583 0.119 Uiso 1 1 calc R
H28B H 0.5016 0.7522 0.4065 0.119 Uiso 1 1 calc R
H28C H 0.4820 0.6431 0.4132 0.119 Uiso 1 1 calc R
C29 C 0.6984(2) 0.75136(19) 0.36888(9) 0.0611(7) Uani 1 1 d .
H29A H 0.7731 0.7403 0.3712 0.092 Uiso 1 1 calc R
H29B H 0.6821 0.8125 0.3831 0.092 Uiso 1 1 calc R
H29C H 0.6771 0.7495 0.3336 0.092 Uiso 1 1 calc R
C30 C 0.41651(15) 0.54684(14) 0.54665(7) 0.0308(4) Uani 1 1 d .
H30A H 0.4111 0.4789 0.5454 0.046 Uiso 1 1 calc R
H30B H 0.4198 0.5715 0.5124 0.046 Uiso 1 1 calc R
H30C H 0.3558 0.5725 0.5638 0.046 Uiso 1 1 calc R
C31 C 0.3165(2) 0.59725(15) 0.76626(9) 0.0477(6) Uani 1 1 d .
H31A H 0.2523 0.5960 0.7858 0.072 Uiso 1 1 calc R
H31B H 0.3074 0.6371 0.7367 0.072 Uiso 1 1 calc R
H31C H 0.3727 0.6218 0.7871 0.072 Uiso 1 1 calc R
C32 C 0.3195(2) 0.29278(16) 0.85032(8) 0.0453(5) Uani 1 1 d .
H32A H 0.3695 0.3242 0.8722 0.068 Uiso 1 1 calc R
H32B H 0.3446 0.2301 0.8425 0.068 Uiso 1 1 calc R
H32C H 0.2526 0.2885 0.8675 0.068 Uiso 1 1 calc R
C33 C 0.35562(19) 0.16594(16) 0.73541(8) 0.0445(5) Uani 1 1 d .
H33A H 0.3013 0.1230 0.7464 0.067 Uiso 1 1 calc R
H33B H 0.4022 0.1791 0.7636 0.067 Uiso 1 1 calc R
H33C H 0.3950 0.1377 0.7079 0.067 Uiso 1 1 calc R
C34 C 0.23853(16) 0.27409(18) 0.57106(8) 0.0404(5) Uani 1 1 d .
H34A H 0.2778 0.2979 0.5423 0.061 Uiso 1 1 calc R
H34B H 0.1770 0.3127 0.5763 0.061 Uiso 1 1 calc R
H34C H 0.2173 0.2099 0.5644 0.061 Uiso 1 1 calc R
C35 C 0.56322(16) 0.05303(14) 0.50197(7) 0.0334(4) Uani 1 1 d .
H35A H 0.5394 0.1095 0.4849 0.050 Uiso 1 1 calc R
H35B H 0.5177 0.0011 0.4932 0.050 Uiso 1 1 calc R
H35C H 0.6341 0.0388 0.4913 0.050 Uiso 1 1 calc R
C36 C 0.76945(16) 0.00820(12) 0.58303(8) 0.0300(4) Uani 1 1 d .
H36A H 0.7096 -0.0323 0.5772 0.045 Uiso 1 1 calc R
H36B H 0.8040 -0.0101 0.6143 0.045 Uiso 1 1 calc R
H36C H 0.8180 0.0024 0.5549 0.045 Uiso 1 1 calc R
C37 C 0.98013(16) 0.17041(19) 0.58754(10) 0.0500(6) Uani 1 1 d .
H37A H 0.9654 0.1362 0.5565 0.075 Uiso 1 1 calc R
H37B H 1.0464 0.1495 0.6014 0.075 Uiso 1 1 calc R
H37C H 0.9837 0.2371 0.5802 0.075 Uiso 1 1 calc R
C38 C 0.94019(15) 0.27801(13) 0.72248(7) 0.0296(4) Uani 1 1 d .
H38A H 0.8986 0.2214 0.7258 0.044 Uiso 1 1 calc R
H38B H 0.9601 0.3002 0.7559 0.044 Uiso 1 1 calc R
H38C H 1.0026 0.2644 0.7029 0.044 Uiso 1 1 calc R
C39 C 0.73410(15) 0.38624(14) 0.72352(7) 0.0315(4) Uani 1 1 d .
H39A H 0.6942 0.4360 0.7075 0.047 Uiso 1 1 calc R
H39B H 0.7474 0.4026 0.7587 0.047 Uiso 1 1 calc R
H39C H 0.6947 0.3281 0.7221 0.047 Uiso 1 1 calc R
C40 C 0.93811(15) 0.48529(13) 0.68289(7) 0.0293(4) Uani 1 1 d .
C41 C 1.03821(17) 0.46900(16) 0.65112(10) 0.0456(6) Uani 1 1 d .
H41A H 1.0192 0.4448 0.6180 0.068 Uiso 1 1 calc R
H41B H 1.0828 0.4240 0.6683 0.068 Uiso 1 1 calc R
H41C H 1.0753 0.5279 0.6472 0.068 Uiso 1 1 calc R
C42 C 0.87111(17) 0.56168(14) 0.65669(9) 0.0398(5) Uani 1 1 d .
H42A H 0.9096 0.6203 0.6560 0.060 Uiso 1 1 calc R
H42B H 0.8065 0.5703 0.6754 0.060 Uiso 1 1 calc R
H42C H 0.8552 0.5423 0.6223 0.060 Uiso 1 1 calc R
C43 C 0.9695(2) 0.52019(18) 0.73660(9) 0.0550(7) Uani 1 1 d .
H43A H 1.0116 0.4727 0.7533 0.082 Uiso 1 1 calc R
H43B H 0.9070 0.5319 0.7564 0.082 Uiso 1 1 calc R
H43C H 1.0096 0.5778 0.7336 0.082 Uiso 1 1 calc R
Si1 Si 0.67550(4) 0.68017(3) 0.468603(19) 0.02676(12) Uani 1 1 d .
Si2 Si 0.86165(4) 0.37084(3) 0.689350(18) 0.02162(11) Uani 1 1 d .
O1 O 0.54135(9) 0.42528(8) 0.62147(4) 0.0192(2) Uani 1 1 d .
O2 O 0.60963(10) 0.59182(9) 0.49442(4) 0.0266(3) Uani 1 1 d .
O3 O 0.38012(11) 0.12211(9) 0.60915(6) 0.0361(3) Uani 1 1 d .
H3A H 0.4275 0.0925 0.5948 0.054 Uiso 1 1 calc R
O4 O 0.56101(10) 0.06756(8) 0.55653(5) 0.0263(3) Uani 1 1 d .
O5 O 0.89845(9) 0.15323(9) 0.62376(5) 0.0290(3) Uani 1 1 d .
O6 O 0.83813(9) 0.33988(8) 0.62848(4) 0.0210(2) Uani 1 1 d .

loop_
_atom_site_aniso_label
_atom_site_aniso_U_11
_atom_site_aniso_U_22
_atom_site_aniso_U_33
_atom_site_aniso_U_23
_atom_site_aniso_U_13
_atom_site_aniso_U_12
C1 0.0201(8) 0.0154(7) 0.0185(8) 0.0000(6) 0.0011(6) 0.0013(6)
C2 0.0262(9) 0.0185(8) 0.0179(8) 0.0004(6) 0.0011(7) -0.0002(7)
C3 0.0272(9) 0.0191(8) 0.0193(8) 0.0032(6) -0.0027(7) -0.0005(7)
C4 0.0267(9) 0.0172(8) 0.0237(9) 0.0018(7) -0.0004(7) 0.0032(7)
C5 0.0235(9) 0.0161(8) 0.0221(8) -0.0008(7) -0.0002(7) 0.0030(7)
C6 0.0287(10) 0.0208(9) 0.0244(9) -0.0003(7) 0.0034(7) 0.0059(7)
C7 0.0265(9) 0.0219(9) 0.0251(9) -0.0019(7) 0.0037(7) 0.0020(7)
C8 0.0310(10) 0.0281(10) 0.0265(9) 0.0015(7) 0.0059(8) 0.0050(8)
C9 0.0326(10) 0.0347(10) 0.0219(9) -0.0017(7) 0.0033(7) 0.0079(8)
C10 0.0375(11) 0.0295(10) 0.0246(9) 0.0007(8) 0.0075(8) 0.0066(8)
C11 0.0303(10) 0.0308(10) 0.0299(10) 0.0018(8) 0.0065(8) 0.0029(8)
C12 0.0257(10) 0.0284(10) 0.0269(9) 0.0026(8) 0.0021(7) 0.0024(8)
C13 0.0207(9) 0.0296(10) 0.0321(10) -0.0010(8) 0.0021(7) 0.0009(8)
C14 0.0217(9) 0.0272(9) 0.0271(9) 0.0001(7) -0.0005(7) 0.0019(7)
C15 0.0211(8) 0.0208(9) 0.0265(9) -0.0003(7) 0.0002(7) -0.0025(7)
C16 0.0229(9) 0.0198(8) 0.0212(8) -0.0022(7) -0.0004(7) 0.0000(7)
C17 0.0225(9) 0.0192(8) 0.0174(8) 0.0007(6) 0.0041(6) 0.0013(7)
C18 0.0234(9) 0.0154(8) 0.0225(8) -0.0010(6) 0.0043(7) -0.0037(7)
C19 0.0278(10) 0.0171(8) 0.0224(9) 0.0007(6) 0.0085(7) 0.0018(7)
C20 0.0200(8) 0.0220(8) 0.0212(8) 0.0003(7) 0.0034(6) 0.0033(7)
C21 0.0207(8) 0.0182(8) 0.0193(8) -0.0005(6) 0.0028(6) -0.0021(7)
C22 0.0209(8) 0.0171(8) 0.0157(7) 0.0010(6) 0.0030(6) 0.0000(6)
C23 0.0390(11) 0.0251(9) 0.0266(10) 0.0030(7) 0.0106(8) 0.0064(8)
C24 0.0395(13) 0.0656(17) 0.0830(19) 0.0351(15) -0.0072(13) -0.0114(12)
C25 0.0865(19) 0.0317(12) 0.0510(14) -0.0073(10) 0.0187(14) -0.0085(12)
C26 0.0647(14) 0.0394(11) 0.0243(10) 0.0086(9) 0.0003(10) -0.0130(11)
C27 0.173(4) 0.0528(16) 0.0379(14) -0.0131(12) 0.0224(19) -0.016(2)
C28 0.0659(18) 0.122(3) 0.0498(15) 0.0314(17) -0.0249(14) -0.0194(19)
C29 0.089(2) 0.0632(17) 0.0308(12) 0.0202(12) 0.0054(12) -0.0189(15)
C30 0.0285(10) 0.0347(11) 0.0292(10) 0.0059(8) -0.0048(8) 0.0054(8)
C31 0.0662(16) 0.0354(12) 0.0415(12) 0.0033(10) 0.0244(11) 0.0203(11)
C32 0.0712(16) 0.0362(12) 0.0286(11) 0.0040(9) 0.0001(11) 0.0061(11)
C33 0.0552(14) 0.0423(12) 0.0359(11) 0.0057(9) 0.0068(10) 0.0167(11)
C34 0.0232(10) 0.0667(15) 0.0313(11) 0.0002(10) -0.0039(8) 0.0103(10)
C35 0.0409(11) 0.0297(10) 0.0295(10) -0.0091(8) 0.0023(8) -0.0060(9)
C36 0.0349(11) 0.0186(9) 0.0365(11) -0.0025(8) 0.0059(8) 0.0046(8)
C37 0.0261(11) 0.0569(15) 0.0669(16) 0.0034(12) 0.0114(10) 0.0071(10)
C38 0.0295(10) 0.0297(10) 0.0295(10) 0.0030(8) -0.0054(8) 0.0019(8)
C39 0.0303(10) 0.0381(11) 0.0259(10) -0.0005(8) 0.0009(8) 0.0028(8)
C40 0.0306(10) 0.0222(9) 0.0351(11) -0.0017(8) -0.0055(8) -0.0052(8)
C41 0.0340(12) 0.0348(12) 0.0680(16) 0.0069(11) 0.0051(11) -0.0088(9)
C42 0.0437(12) 0.0207(10) 0.0550(13) 0.0024(9) -0.0019(11) -0.0030(9)
C43 0.0749(18) 0.0410(13) 0.0491(14) -0.0079(11) -0.0189(13) -0.0199(12)
Si1 0.0337(3) 0.0228(2) 0.0238(2) 0.0053(2) 0.0010(2) -0.0016(2)
Si2 0.0214(2) 0.0197(2) 0.0237(2) -0.00007(19) -0.00240(19) 0.00004(19)
O1 0.0214(6) 0.0157(6) 0.0205(6) -0.0003(5) 0.0034(5) 0.0021(5)
O2 0.0348(7) 0.0237(6) 0.0214(6) 0.0062(5) -0.0029(5) -0.0013(5)
O3 0.0351(8) 0.0217(6) 0.0516(9) -0.0037(6) 0.0181(7) -0.0044(6)
O4 0.0283(7) 0.0190(6) 0.0315(7) -0.0049(5) 0.0042(5) -0.0055(5)
O5 0.0216(6) 0.0275(7) 0.0378(7) -0.0007(6) -0.0005(5) 0.0062(5)
O6 0.0199(6) 0.0176(6) 0.0256(6) -0.0007(5) -0.0004(5) -0.0016(5)

loop_
_atom_type_symbol
_atom_type_description
_atom_type_scat_dispersion_real
_atom_type_scat_dispersion_imag
_atom_type_scat_source
C C 0.0033 0.0016 'International Tables Vol C Tables 4.2.6.8 and 6.1.1.4'
H H 0.0000 0.0000 'International Tables Vol C Tables 4.2.6.8 and 6.1.1.4'
O O 0.0106 0.0060 'International Tables Vol C Tables 4.2.6.8 and 6.1.1.4'
Si Si 0.0817 0.0704 'International Tables Vol C Tables 4.2.6.8 and 6.1.1.4'

loop_
_geom_angle_atom_site_label_1
_geom_angle_atom_site_label_2
_geom_angle_atom_site_label_3
_geom_angle
O1 C1 C22 110.88(13)
O1 C1 C2 111.71(13)
C22 C1 C2 112.36(13)
C3 C2 C23 111.14(14)
C3 C2 C1 108.74(13)
C23 C2 C1 110.72(14)
O2 C3 C2 108.69(13)
O2 C3 C4 110.64(13)
C2 C3 C4 113.20(14)
C3 C4 C30 112.54(14)
C3 C4 C5 107.69(13)
C30 C4 C5 113.25(14)
O1 C5 C6 107.31(13)
O1 C5 C4 110.28(13)
C6 C5 C4 114.09(14)
C5 C6 C7 113.51(14)
C6 C7 C8 113.36(15)
C9 C8 C31 109.75(16)
C9 C8 C7 111.60(15)
C31 C8 C7 111.73(16)
C10 C9 C8 127.12(18)
C9 C10 C32 121.59(19)
C9 C10 C11 121.91(17)
C32 C10 C11 116.51(17)
C10 C11 C12 112.18(16)
C33 C12 C13 112.39(17)
C33 C12 C11 110.93(15)
C13 C12 C11 113.40(15)
C14 C13 C12 113.39(15)
C15 C14 C34 112.57(15)
C15 C14 C13 111.41(14)
C34 C14 C13 110.71(15)
O3 C15 C14 107.43(14)
O3 C15 C16 112.07(14)
C14 C15 C16 114.08(14)
C17 C16 C15 111.03(14)
C18 C17 C22 118.19(15)
C18 C17 C16 119.36(15)
C22 C17 C16 122.18(14)
C19 C18 C17 123.43(15)
C19 C18 O4 118.14(14)
C17 C18 O4 118.35(15)
C20 C19 C18 117.38(15)
C20 C19 C36 120.53(16)
C18 C19 C36 122.06(16)
O5 C20 C19 119.00(15)
O5 C20 C21 119.71(15)
C19 C20 C21 121.24(15)
O6 C21 C20 118.52(14)
O6 C21 C22 120.55(14)
C20 C21 C22 120.83(15)
C21 C22 C17 118.89(14)
C21 C22 C1 117.18(14)
C17 C22 C1 123.63(14)
C27 C26 C29 109.4(2)
C27 C26 C28 109.5(3)
C29 C26 C28 109.3(2)
C27 C26 Si1 109.95(18)
C29 C26 Si1 109.94(16)
C28 C26 Si1 108.76(17)
C41 C40 C42 108.81(17)
C41 C40 C43 109.09(18)
C42 C40 C43 108.94(17)
C41 C40 Si2 110.14(13)
C42 C40 Si2 110.88(13)
C43 C40 Si2 108.94(14)
O2 Si1 C25 110.39(9)
O2 Si1 C24 112.10(9)
C25 Si1 C24 107.91(14)
O2 Si1 C26 103.69(8)
C25 Si1 C26 111.38(11)
C24 Si1 C26 111.40(12)
O6 Si2 C38 110.66(8)
O6 Si2 C39 109.33(8)
C38 Si2 C39 108.95(9)
O6 Si2 C40 103.26(7)
C38 Si2 C40 111.65(9)
C39 Si2 C40 112.86(9)
C5 O1 C1 110.47(12)
C3 O2 Si1 128.63(11)
C18 O4 C35 113.44(13)
C20 O5 C37 113.81(15)
C21 O6 Si2 126.82(10)

loop_
_geom_bond_atom_site_label_1
_geom_bond_atom_site_label_2
_geom_bond_distance
C1 O1 1.4385(19)
C1 C22 1.522(2)
C1 C2 1.536(2)
C2 C3 1.524(2)
C2 C23 1.527(2)
C3 O2 1.435(2)
C3 C4 1.530(2)
C4 C30 1.531(2)
C4 C5 1.539(2)
C5 O1 1.4355(19)
C5 C6 1.525(2)
C6 C7 1.529(2)
C7 C8 1.536(2)
C8 C9 1.505(3)
C8 C31 1.536(3)
C9 C10 1.327(3)
C10 C32 1.507(3)
C10 C11 1.514(3)
C11 C12 1.552(3)
C12 C33 1.514(3)
C12 C13 1.538(3)
C13 C14 1.536(2)
C14 C15 1.522(2)
C14 C34 1.529(3)
C15 O3 1.428(2)
C15 C16 1.544(2)
C16 C17 1.516(2)
C17 C18 1.400(2)
C17 C22 1.409(2)
C18 C19 1.388(2)
C18 O4 1.402(2)
C19 C20 1.384(2)
C19 C36 1.512(2)
C20 O5 1.380(2)
C20 C21 1.396(2)
C21 O6 1.381(2)
C21 C22 1.400(2)
C24 Si1 1.865(2)
C25 Si1 1.854(2)
C26 C27 1.527(4)
C26 C29 1.539(3)
C26 C28 1.540(4)
C26 Si1 1.874(2)
C35 O4 1.437(2)
C37 O5 1.421(2)
C38 Si2 1.8564(19)
C39 Si2 1.857(2)
C40 C41 1.531(3)
C40 C42 1.531(3)
C40 C43 1.536(3)
C40 Si2 1.8886(18)
Si1 O2 1.6428(13)
Si2 O6 1.6724(12)

loop_
_geom_hbond_atom_site_label_D
_geom_hbond_atom_site_label_H
_geom_hbond_atom_site_label_A
_geom_hbond_distance_DH
_geom_hbond_distance_HA
_geom_hbond_distance_DA
_geom_hbond_angle_DHA
O3 H3A O4 0.82 1.99 2.7777(18) 159.6

loop_
_cod_related_entry_id
_cod_related_entry_database
_cod_related_entry_code
1 ChemSpider 9541107
